data_7111645
loop_
_publ_author_name
'Banert, Klaus'
'Hagedorn, Manfred'
'Wutke, Jens'
'Ecorchard, Petra'
'Schaarschmidt, Dieter'
'Lang, Heinrich'

_publ_section_title
;
 Elusive ethynyl azides: trapping by 1,3-dipolar cycloaddition and
 decomposition to cyanocarbenes
;
_journal_issue 23
_journal_name_full 'Chemical Communications'
_journal_page_first 4058
_journal_paper_doi 10.1039/c0cc00079e
_journal_volume 46
_journal_year 2010
_chemical_formula_moiety 'C16 H17 N3'
_chemical_formula_sum 'C16 H17 N3'
_chemical_formula_weight 251.33
_chemical_name_systematic
;
?
;
_space_group_IT_number 60
_symmetry_cell_setting orthorhombic
_symmetry_space_group_name_Hall '-P 2n 2ab'
_symmetry_space_group_name_H-M 'P b c n'
_atom_sites_solution_hydrogens geom
_atom_sites_solution_primary direct
_atom_sites_solution_secondary difmap
_audit_creation_method SHELXL-97
_cell_angle_alpha 90.00
_cell_angle_beta 90.00
_cell_angle_gamma 90.00
_cell_formula_units_Z 8
_cell_length_a 14.44590(10)
_cell_length_b 7.55580(10)
_cell_length_c 24.0084(2)
_cell_measurement_reflns_used 7142
_cell_measurement_temperature 100
_cell_measurement_theta_max 60.5892
_cell_measurement_theta_min 3.0519
_cell_volume 2620.52(4)
_computing_cell_refinement
;
CrysAlis RED, Oxford Diffraction Ltd.,
Version 1.171.31.7 (release 18-10-2006 CrysAlis171 .NET)
(compiled Oct 18 2006,16:28:17)
;
_computing_data_collection
;
CrysAlis CCD, Oxford Diffraction Ltd.,
Version 1.171.31.7 (release 18-10-2006 CrysAlis171 .NET)
(compiled Oct 18 2006,16:28:17)
;
_computing_data_reduction
;
CrysAlis RED, Oxford Diffraction Ltd.,
Version 1.171.31.7 (release 18-10-2006 CrysAlis171 .NET)
(compiled Oct 18 2006,16:28:17)
;
_computing_structure_refinement 'SHELXL-97 (Sheldrick, 1997)'
_computing_structure_solution 'SHELXS-97 (Sheldrick, 1990)'
_diffrn_ambient_temperature 100
_diffrn_measured_fraction_theta_full 0.996
_diffrn_measured_fraction_theta_max 0.996
_diffrn_measurement_device_type 'Oxford Gemini S'
_diffrn_measurement_method '\w scans'
_diffrn_radiation_monochromator graphite
_diffrn_radiation_source 'fine-focus sealed tube'
_diffrn_radiation_type CuK\a
_diffrn_radiation_wavelength 1.54184
_diffrn_reflns_av_R_equivalents 0.0340
_diffrn_reflns_av_sigmaI/netI 0.0191
_diffrn_reflns_limit_h_max 16
_diffrn_reflns_limit_h_min -16
_diffrn_reflns_limit_k_max 8
_diffrn_reflns_limit_k_min -8
_diffrn_reflns_limit_l_max 27
_diffrn_reflns_limit_l_min -27
_diffrn_reflns_number 15705
_diffrn_reflns_theta_full 60.59
_diffrn_reflns_theta_max 60.59
_diffrn_reflns_theta_min 3.68
_diffrn_standards_decay_% 0
_diffrn_standards_interval_count 50
_diffrn_standards_interval_time 10
_diffrn_standards_number 2
_exptl_absorpt_coefficient_mu 0.601
_exptl_absorpt_correction_T_max 1.00000
_exptl_absorpt_correction_T_min 0.65936
_exptl_absorpt_correction_type multi-scan
_exptl_absorpt_process_details
;
CrysAlis RED, Oxford Diffraction Ltd.,
Version 1.171.31.7 (release 18-10-2006 CrysAlis171 .NET)
(compiled Oct 18 2006,16:28:17)
Empirical absorption correction using spherical harmonics,
implemented in SCALE3 ABSPACK scaling algorithm.
;
_exptl_crystal_colour colorless
_exptl_crystal_density_diffrn 1.274
_exptl_crystal_density_method 'not measured'
_exptl_crystal_description planar
_exptl_crystal_F_000 1072
_exptl_crystal_size_max 0.3
_exptl_crystal_size_mid 0.2
_exptl_crystal_size_min 0.1
_refine_diff_density_max 0.176
_refine_diff_density_min -0.191
_refine_diff_density_rms 0.037
_refine_ls_extinction_method none
_refine_ls_goodness_of_fit_ref 1.059
_refine_ls_hydrogen_treatment constr
_refine_ls_matrix_type full
_refine_ls_number_parameters 172
_refine_ls_number_reflns 1987
_refine_ls_number_restraints 0
_refine_ls_restrained_S_all 1.059
_refine_ls_R_factor_all 0.0434
_refine_ls_R_factor_gt 0.0340
_refine_ls_shift/su_max 0.000
_refine_ls_shift/su_mean 0.000
_refine_ls_structure_factor_coef Fsqd
_refine_ls_weighting_details 'calc w=1/[\s^2^(Fo^2^)+(0.0680P)^2^+0.0375P] where P=(Fo^2^+2Fc^2^)/3'
_refine_ls_weighting_scheme calc
_refine_ls_wR_factor_gt 0.0888
_refine_ls_wR_factor_ref 0.0975
_reflns_number_gt 1587
_reflns_number_total 1987
_reflns_threshold_expression >2sigma(I)
_cod_data_source_file c0cc00079esup1.cif
_cod_data_source_block oc_4
_cod_original_sg_symbol_H-M Pbcn
_cod_database_code 7111645

loop_
_symmetry_equiv_pos_as_xyz
'x, y, z'
'-x+1/2, -y+1/2, z+1/2'
'-x, y, -z+1/2'
'x+1/2, -y+1/2, -z'
'-x, -y, -z'
'x-1/2, y-1/2, -z-1/2'
'x, -y, z-1/2'
'-x-1/2, y-1/2, z'

loop_
_atom_site_label
_atom_site_type_symbol
_atom_site_fract_x
_atom_site_fract_y
_atom_site_fract_z
_atom_site_U_iso_or_equiv
_atom_site_adp_type
_atom_site_occupancy
_atom_site_symmetry_multiplicity
_atom_site_calc_flag
_atom_site_refinement_flags
N1 N 0.28616(8) 0.13980(16) 0.54233(5) 0.0260(3) Uani 1 1 d .
N2 N 0.35484(9) 0.17416(18) 0.58040(5) 0.0314(3) Uani 1 1 d .
N3 N 0.31256(8) 0.22579(18) 0.62544(5) 0.0303(3) Uani 1 1 d .
C1 C 0.20040(10) 0.17114(19) 0.56416(6) 0.0253(3) Uani 1 1 d .
C2 C 0.21837(10) 0.2262(2) 0.61749(6) 0.0261(3) Uani 1 1 d .
C3 C 0.15584(10) 0.2782(2) 0.66456(6) 0.0314(4) Uani 1 1 d .
H3A H 0.1224 0.3840 0.6537 0.038 Uiso 1 1 calc R
H3B H 0.1940 0.3087 0.6964 0.038 Uiso 1 1 calc R
C4 C 0.08524(11) 0.1382(2) 0.68295(6) 0.0320(4) Uani 1 1 d .
H4A H 0.1101 0.0223 0.6741 0.038 Uiso 1 1 calc R
H4B H 0.0788 0.1448 0.7231 0.038 Uiso 1 1 calc R
C5 C -0.01082(11) 0.1529(2) 0.65709(6) 0.0321(4) Uani 1 1 d .
H5A H -0.0313 0.2746 0.6609 0.039 Uiso 1 1 calc R
H5B H -0.0527 0.0802 0.6788 0.039 Uiso 1 1 calc R
C6 C -0.02113(11) 0.1004(2) 0.59595(6) 0.0350(4) Uani 1 1 d .
H6A H -0.0867 0.0964 0.5874 0.042 Uiso 1 1 calc R
H6B H 0.0027 -0.0189 0.5917 0.042 Uiso 1 1 calc R
C7 C 0.02617(10) 0.2178(2) 0.55219(6) 0.0297(4) Uani 1 1 d .
H7A H -0.0165 0.2359 0.5215 0.036 Uiso 1 1 calc R
H7B H 0.0384 0.3326 0.5687 0.036 Uiso 1 1 calc R
C8 C 0.11657(10) 0.1448(2) 0.52892(6) 0.0281(4) Uani 1 1 d .
H8A H 0.1088 0.0188 0.5226 0.034 Uiso 1 1 calc R
H8B H 0.1277 0.1995 0.4930 0.034 Uiso 1 1 calc R
C9 C 0.30617(10) 0.0813(2) 0.49015(6) 0.0280(4) Uani 1 1 d .
C10 C 0.31842(10) 0.0295(2) 0.44371(6) 0.0285(4) Uani 1 1 d .
C11 C 0.33409(10) -0.0308(2) 0.38783(6) 0.0264(3) Uani 1 1 d .
C12 C 0.26882(10) 0.0058(2) 0.34665(6) 0.0283(4) Uani 1 1 d .
H12 H 0.2153 0.0681 0.3556 0.034 Uiso 1 1 calc R
C13 C 0.28354(11) -0.0504(2) 0.29268(6) 0.0319(4) Uani 1 1 d .
H13 H 0.2394 -0.0270 0.2654 0.038 Uiso 1 1 calc R
C14 C 0.36347(11) -0.1412(2) 0.27884(6) 0.0332(4) Uani 1 1 d .
H14 H 0.3732 -0.1782 0.2424 0.040 Uiso 1 1 calc R
C15 C 0.42894(11) -0.1770(2) 0.31950(6) 0.0319(4) Uani 1 1 d .
H15 H 0.4827 -0.2379 0.3102 0.038 Uiso 1 1 calc R
C16 C 0.41476(10) -0.1225(2) 0.37394(6) 0.0288(4) Uani 1 1 d .
H16 H 0.4588 -0.1469 0.4011 0.035 Uiso 1 1 calc R

loop_
_atom_site_aniso_label
_atom_site_aniso_U_11
_atom_site_aniso_U_22
_atom_site_aniso_U_33
_atom_site_aniso_U_23
_atom_site_aniso_U_13
_atom_site_aniso_U_12
N1 0.0235(6) 0.0304(7) 0.0240(6) 0.0007(5) -0.0011(5) -0.0009(5)
N2 0.0235(7) 0.0394(8) 0.0313(7) 0.0002(5) -0.0048(5) -0.0017(5)
N3 0.0280(7) 0.0339(8) 0.0288(7) 0.0004(5) -0.0031(5) -0.0021(5)
C1 0.0254(8) 0.0237(8) 0.0269(8) 0.0033(6) 0.0007(6) -0.0008(6)
C2 0.0270(8) 0.0247(8) 0.0268(7) 0.0018(6) -0.0024(6) -0.0023(6)
C3 0.0336(9) 0.0344(9) 0.0261(8) -0.0045(6) -0.0029(6) -0.0001(7)
C4 0.0343(9) 0.0376(10) 0.0242(7) 0.0028(6) 0.0040(6) 0.0043(7)
C5 0.0314(8) 0.0331(9) 0.0318(8) 0.0013(6) 0.0060(7) 0.0001(7)
C6 0.0303(9) 0.0406(10) 0.0342(8) 0.0000(7) 0.0017(6) -0.0069(7)
C7 0.0247(8) 0.0351(9) 0.0293(8) 0.0003(6) -0.0044(6) 0.0005(6)
C8 0.0260(8) 0.0331(9) 0.0253(7) 0.0000(6) -0.0026(6) -0.0023(6)
C9 0.0240(8) 0.0285(9) 0.0314(9) 0.0031(7) 0.0001(6) -0.0007(6)
C10 0.0208(7) 0.0318(9) 0.0328(9) 0.0037(7) 0.0000(6) -0.0012(6)
C11 0.0236(7) 0.0262(8) 0.0294(8) 0.0009(6) 0.0027(6) -0.0031(6)
C12 0.0228(7) 0.0302(9) 0.0319(8) 0.0036(6) 0.0040(6) 0.0010(6)
C13 0.0319(8) 0.0352(9) 0.0285(8) 0.0042(6) -0.0013(6) -0.0029(7)
C14 0.0342(9) 0.0355(9) 0.0299(8) -0.0016(6) 0.0084(7) -0.0039(7)
C15 0.0257(8) 0.0313(9) 0.0386(8) 0.0003(6) 0.0106(6) -0.0001(6)
C16 0.0221(8) 0.0299(9) 0.0343(8) 0.0038(6) 0.0003(6) -0.0023(6)

loop_
_atom_type_symbol
_atom_type_description
_atom_type_scat_dispersion_real
_atom_type_scat_dispersion_imag
_atom_type_scat_source
C C 0.0181 0.0091 'International Tables Vol C Tables 4.2.6.8 and 6.1.1.4'
H H 0.0000 0.0000 'International Tables Vol C Tables 4.2.6.8 and 6.1.1.4'
N N 0.0311 0.0180 'International Tables Vol C Tables 4.2.6.8 and 6.1.1.4'

loop_
_geom_angle_atom_site_label_1
_geom_angle_atom_site_label_2
_geom_angle_atom_site_label_3
_geom_angle
C9 N1 C1 127.07(12)
C9 N1 N2 121.39(12)
C1 N1 N2 111.53(11)
N3 N2 N1 105.69(11)
N2 N3 C2 110.48(12)
N1 C1 C2 103.84(12)
N1 C1 C8 119.72(12)
C2 C1 C8 136.42(13)
C1 C2 N3 108.45(12)
C1 C2 C3 132.02(13)
N3 C2 C3 119.52(12)
C2 C3 C4 115.90(13)
C2 C3 H3A 108.3
C4 C3 H3A 108.3
C2 C3 H3B 108.3
C4 C3 H3B 108.3
H3A C3 H3B 107.4
C5 C4 C3 115.93(13)
C5 C4 H4A 108.3
C3 C4 H4A 108.3
C5 C4 H4B 108.3
C3 C4 H4B 108.3
H4A C4 H4B 107.4
C4 C5 C6 117.45(13)
C4 C5 H5A 107.9
C6 C5 H5A 107.9
C4 C5 H5B 107.9
C6 C5 H5B 107.9
H5A C5 H5B 107.2
C5 C6 C7 117.63(14)
C5 C6 H6A 107.9
C7 C6 H6A 107.9
C5 C6 H6B 107.9
C7 C6 H6B 107.9
H6A C6 H6B 107.2
C8 C7 C6 115.01(13)
C8 C7 H7A 108.5
C6 C7 H7A 108.5
C8 C7 H7B 108.5
C6 C7 H7B 108.5
H7A C7 H7B 107.5
C1 C8 C7 116.08(12)
C1 C8 H8A 108.3
C7 C8 H8A 108.3
C1 C8 H8B 108.3
C7 C8 H8B 108.3
H8A C8 H8B 107.4
C10 C9 N1 176.24(15)
C9 C10 C11 179.19(17)
C12 C11 C16 119.57(13)
C12 C11 C10 119.58(13)
C16 C11 C10 120.84(13)
C13 C12 C11 120.06(14)
C13 C12 H12 120.0
C11 C12 H12 120.0
C12 C13 C14 120.44(14)
C12 C13 H13 119.8
C14 C13 H13 119.8
C13 C14 C15 119.80(14)
C13 C14 H14 120.1
C15 C14 H14 120.1
C16 C15 C14 120.38(14)
C16 C15 H15 119.8
C14 C15 H15 119.8
C15 C16 C11 119.75(14)
C15 C16 H16 120.1
C11 C16 H16 120.1

loop_
_geom_bond_atom_site_label_1
_geom_bond_atom_site_label_2
_geom_bond_distance
N1 C9 1.3596(19)
N1 C1 1.3659(19)
N1 N2 1.3737(17)
N2 N3 1.3019(18)
N3 C2 1.3740(19)
C1 C2 1.371(2)
C1 C8 1.491(2)
C2 C3 1.499(2)
C3 C4 1.534(2)
C3 H3A 0.9700
C3 H3B 0.9700
C4 C5 1.524(2)
C4 H4A 0.9700
C4 H4B 0.9700
C5 C6 1.528(2)
C5 H5A 0.9700
C5 H5B 0.9700
C6 C7 1.536(2)
C6 H6A 0.9700
C6 H6B 0.9700
C7 C8 1.524(2)
C7 H7A 0.9700
C7 H7B 0.9700
C8 H8A 0.9700
C8 H8B 0.9700
C9 C10 1.195(2)
C10 C11 1.435(2)
C11 C12 1.394(2)
C11 C16 1.396(2)
C12 C13 1.380(2)
C12 H12 0.9300
C13 C14 1.384(2)
C13 H13 0.9300
C14 C15 1.386(2)
C14 H14 0.9300
C15 C16 1.385(2)
C15 H15 0.9300
C16 H16 0.9300

loop_
_geom_torsion_atom_site_label_1
_geom_torsion_atom_site_label_2
_geom_torsion_atom_site_label_3
_geom_torsion_atom_site_label_4
_geom_torsion
C9 N1 N2 N3 -179.54(13)
C1 N1 N2 N3 0.17(16)
N1 N2 N3 C2 -0.17(16)
C9 N1 C1 C2 179.60(14)
N2 N1 C1 C2 -0.10(16)
C9 N1 C1 C8 -1.4(2)
N2 N1 C1 C8 178.87(13)
N1 C1 C2 N3 -0.01(16)
C8 C1 C2 N3 -178.71(16)
N1 C1 C2 C3 -178.52(15)
C8 C1 C2 C3 2.8(3)
N2 N3 C2 C1 0.12(18)
N2 N3 C2 C3 178.84(13)
C1 C2 C3 C4 57.5(2)
N3 C2 C3 C4 -120.84(15)
C2 C3 C4 C5 -94.94(16)
C3 C4 C5 C6 72.94(19)
C4 C5 C6 C7 -67.7(2)
C5 C6 C7 C8 101.98(17)
N1 C1 C8 C7 -167.93(13)
C2 C1 C8 C7 10.6(3)
C6 C7 C8 C1 -80.41(17)
C1 N1 C9 C10 -1(3)
N2 N1 C9 C10 179(100)
N1 C9 C10 C11 133(12)
C9 C10 C11 C12 -106(13)
C9 C10 C11 C16 73(13)
C16 C11 C12 C13 0.8(2)
C10 C11 C12 C13 179.50(14)
C11 C12 C13 C14 -0.8(2)
C12 C13 C14 C15 0.4(2)
C13 C14 C15 C16 0.1(2)
C14 C15 C16 C11 -0.1(2)
C12 C11 C16 C15 -0.3(2)
C10 C11 C16 C15 -179.02(14)
